data_4037133
loop_
_publ_author_name
'T\"urkmen, Yunus E'
'Gravel, Michel'
'Rawal, Viresh H.'

_publ_section_title
;
 Studies Directed toward the Synthesis of Aspidophytine: Construction of
 Its Perhydroquinoline Core.
;
_journal_issue 21
_journal_name_full 'The Journal of organic chemistry'
_journal_page_first 10454
_journal_page_last 10462
_journal_paper_doi 10.1021/acs.joc.6b01574
_journal_volume 81
_journal_year 2016
_chemical_formula_sum 'C23 H26 N2 O7'
_chemical_formula_weight 442.46
_space_group_IT_number 14
_space_group_name_Hall '-P 2ybc'
_space_group_name_H-M_alt 'P 1 21/c 1'
_symmetry_cell_setting monoclinic
_symmetry_space_group_name_H-M 'P 1 21/c 1'
_atom_sites_solution_hydrogens geom
_atom_sites_solution_primary direct
_atom_sites_solution_secondary difmap
_audit_creation_method SHELXL-97
_cell_angle_alpha 90.00
_cell_angle_beta 98.215(8)
_cell_angle_gamma 90.00
_cell_formula_units_Z 4
_cell_length_a 6.844(3)
_cell_length_b 20.465(10)
_cell_length_c 15.152(7)
_cell_measurement_reflns_used 187
_cell_measurement_temperature 293(2)
_cell_measurement_theta_max 14
_cell_measurement_theta_min -14
_cell_volume 2100.4(17)
_computing_cell_refinement 'SMART and SAINT (Bruker, 1999)'
_computing_data_collection 'SMART (Bruker, 1999)'
_computing_data_reduction 'SAINT (Bruker, 1999)'
_computing_molecular_graphics 'SHELXTL (Sheldrick, 1997)'
_computing_publication_material 'SHELXTL (Sheldrick, 1997)'
_computing_structure_refinement 'SHELXTL (Sheldrick, 1997)'
_computing_structure_solution 'SIR97 (Altomare et al., 1999)'
_diffrn_ambient_temperature 293(2)
_diffrn_detector_area_resol_mean 0
_diffrn_measured_fraction_theta_full 0.999
_diffrn_measured_fraction_theta_max 0.999
_diffrn_measurement_device_type 'Bruker SMART CCD  PLATFORM'
_diffrn_measurement_method '\w scans'
_diffrn_radiation_monochromator graphite
_diffrn_radiation_source 'fine-focus sealed tube'
_diffrn_radiation_type MoK\a
_diffrn_radiation_wavelength 0.71073
_diffrn_reflns_av_R_equivalents 0.0274
_diffrn_reflns_av_sigmaI/netI 0.0219
_diffrn_reflns_limit_h_max 8
_diffrn_reflns_limit_h_min -8
_diffrn_reflns_limit_k_max 24
_diffrn_reflns_limit_k_min -24
_diffrn_reflns_limit_l_max 18
_diffrn_reflns_limit_l_min -18
_diffrn_reflns_number 15098
_diffrn_reflns_theta_full 25.00
_diffrn_reflns_theta_max 25.00
_diffrn_reflns_theta_min 1.68
_diffrn_standards_decay_% 0
_diffrn_standards_interval_count 0
_diffrn_standards_interval_time 0
_diffrn_standards_number 0
_exptl_absorpt_coefficient_mu 0.104
_exptl_absorpt_correction_T_max 0.2641
_exptl_absorpt_correction_T_min 0.1980
_exptl_absorpt_correction_type multi-scan
_exptl_absorpt_process_details 'SADABS (Sheldrick, 2000)'
_exptl_crystal_colour colorless
_exptl_crystal_density_diffrn 1.399
_exptl_crystal_density_method 'not measured'
_exptl_crystal_description fragment
_exptl_crystal_F_000 936
_exptl_crystal_size_max 0.30
_exptl_crystal_size_mid 0.20
_exptl_crystal_size_min 0.20
_refine_diff_density_max 0.299
_refine_diff_density_min -0.170
_refine_diff_density_rms 0.041
_refine_ls_extinction_method none
_refine_ls_goodness_of_fit_ref 1.122
_refine_ls_hydrogen_treatment constr
_refine_ls_matrix_type full
_refine_ls_number_parameters 291
_refine_ls_number_reflns 3697
_refine_ls_number_restraints 0
_refine_ls_restrained_S_all 1.122
_refine_ls_R_factor_all 0.0504
_refine_ls_R_factor_gt 0.0455
_refine_ls_shift/su_max 0.034
_refine_ls_shift/su_mean 0.002
_refine_ls_structure_factor_coef Fsqd
_refine_ls_weighting_details 'calc w=1/[\s^2^(Fo^2^)+(0.0464P)^2^+0.9787P] where P=(Fo^2^+2Fc^2^)/3'
_refine_ls_weighting_scheme calc
_refine_ls_wR_factor_gt 0.1139
_refine_ls_wR_factor_ref 0.1167
_reflns_number_gt 3323
_reflns_number_total 3697
_reflns_threshold_expression >2sigma(I)
_cod_data_source_file jo6b01574_si_001.cif
_cod_data_source_block vr21
_cod_original_cell_volume 2100.3(17)
_cod_original_sg_symbol_H-M 'P 21/c'
_cod_database_code 4037133

loop_
_symmetry_equiv_pos_as_xyz
'x, y, z'
'-x, y+1/2, -z+1/2'
'-x, -y, -z'
'x, -y-1/2, z-1/2'

loop_
_atom_site_label
_atom_site_type_symbol
_atom_site_fract_x
_atom_site_fract_y
_atom_site_fract_z
_atom_site_U_iso_or_equiv
_atom_site_adp_type
_atom_site_occupancy
_atom_site_symmetry_multiplicity
_atom_site_calc_flag
_atom_site_refinement_flags
C1 C 0.6960(3) -0.01423(9) 0.29560(14) 0.0407(4) Uani 1 1 d .
C2 C 0.8439(3) -0.04500(9) 0.35412(14) 0.0439(5) Uani 1 1 d .
C3 C 1.0203(3) -0.06052(11) 0.32441(16) 0.0533(6) Uani 1 1 d .
H3 H 1.1211 -0.0801 0.3631 0.064 Uiso 1 1 calc R
C4 C 1.0479(3) -0.04709(11) 0.23725(17) 0.0568(6) Uani 1 1 d .
H4 H 1.1667 -0.0580 0.2179 0.068 Uiso 1 1 calc R
C5 C 0.9016(3) -0.01781(10) 0.17936(15) 0.0484(5) Uani 1 1 d .
H5 H 0.9200 -0.0095 0.1208 0.058 Uiso 1 1 calc R
C6 C 0.7262(3) -0.00078(9) 0.20892(14) 0.0390(4) Uani 1 1 d .
N7 N 0.5727(2) 0.03212(7) 0.15050(11) 0.0380(4) Uani 1 1 d .
C8 C 0.4274(3) -0.00547(9) 0.10711(13) 0.0369(4) Uani 1 1 d .
O9 O 0.27640(19) 0.02421(6) 0.05564(9) 0.0427(3) Uani 1 1 d .
C10 C 0.2803(3) 0.09277(9) 0.03760(12) 0.0372(4) Uani 1 1 d .
H10A H 0.1464 0.1081 0.0196 0.045 Uiso 1 1 calc R
H10B H 0.3541 0.1003 -0.0115 0.045 Uiso 1 1 calc R
C11 C 0.3726(2) 0.13108(8) 0.11733(12) 0.0317(4) Uani 1 1 d .
C12 C 0.5766(2) 0.10427(8) 0.15292(12) 0.0328(4) Uani 1 1 d .
H12 H 0.6071 0.1175 0.2155 0.039 Uiso 1 1 calc R
C13 C 0.3719(3) 0.20546(8) 0.10308(12) 0.0331(4) Uani 1 1 d .
H13 H 0.2500 0.2176 0.0644 0.040 Uiso 1 1 calc R
C14 C 0.5480(3) 0.23810(8) 0.06687(12) 0.0355(4) Uani 1 1 d .
C15 C 0.7424(3) 0.20517(9) 0.10421(12) 0.0363(4) Uani 1 1 d .
C16 C 0.7401(3) 0.13112(9) 0.10387(13) 0.0378(4) Uani 1 1 d .
H16A H 0.8669 0.1150 0.1323 0.045 Uiso 1 1 calc R
H16B H 0.7200 0.1156 0.0428 0.045 Uiso 1 1 calc R
O17 O 0.25076(17) 0.12309(6) 0.18792(8) 0.0371(3) Uani 1 1 d .
C18 C 0.2599(3) 0.18008(10) 0.23631(12) 0.0392(4) Uani 1 1 d .
N19 N 0.3557(2) 0.22585(7) 0.19413(10) 0.0380(4) Uani 1 1 d .
C20 C 0.3551(3) 0.29508(10) 0.21576(14) 0.0483(5) Uani 1 1 d .
H20A H 0.3573 0.3009 0.2794 0.058 Uiso 1 1 calc R
H20B H 0.2367 0.3156 0.1851 0.058 Uiso 1 1 calc R
C21 C 0.5369(3) 0.32601(10) 0.18648(15) 0.0508(5) Uani 1 1 d .
H21A H 0.6542 0.3093 0.2230 0.061 Uiso 1 1 calc R
H21B H 0.5328 0.3729 0.1952 0.061 Uiso 1 1 calc R
C22 C 0.5483(3) 0.31151(9) 0.08914(14) 0.0460(5) Uani 1 1 d .
H22A H 0.6677 0.3310 0.0733 0.055 Uiso 1 1 calc R
H22B H 0.4369 0.3320 0.0528 0.055 Uiso 1 1 calc R
O101 O 0.5122(2) -0.00185(8) 0.31879(11) 0.0551(4) Uani 1 1 d .
C102 C 0.5003(4) 0.04594(14) 0.38460(18) 0.0752(8) Uani 1 1 d .
H10C H 0.5515 0.0285 0.4421 0.113 Uiso 1 1 calc R
H10D H 0.3650 0.0585 0.3841 0.113 Uiso 1 1 calc R
H10E H 0.5764 0.0835 0.3725 0.113 Uiso 1 1 calc R
C141 C 0.5267(3) 0.22925(10) -0.03619(13) 0.0435(5) Uani 1 1 d .
H14A H 0.5176 0.1829 -0.0499 0.052 Uiso 1 1 calc R
H14B H 0.4043 0.2495 -0.0630 0.052 Uiso 1 1 calc R
C142 C 0.6933(4) 0.25780(13) -0.07746(16) 0.0651(7) Uani 1 1 d .
H142 H 0.6998 0.3031 -0.0804 0.078 Uiso 1 1 calc R
C143 C 0.8287(5) 0.22535(19) -0.10940(19) 0.0910(10) Uani 1 1 d .
H14C H 0.8281 0.1799 -0.1079 0.109 Uiso 1 1 calc R
H14D H 0.9270 0.2474 -0.1339 0.109 Uiso 1 1 calc R
O151 O 0.8914(2) 0.23556(7) 0.12709(11) 0.0546(4) Uani 1 1 d .
O181 O 0.1952(2) 0.18381(7) 0.30581(10) 0.0539(4) Uani 1 1 d .
O201 O 0.7995(2) -0.05924(8) 0.43685(11) 0.0587(4) Uani 1 1 d .
C202 C 0.9425(4) -0.09606(14) 0.49490(17) 0.0682(7) Uani 1 1 d .
H20C H 0.9671 -0.1368 0.4670 0.102 Uiso 1 1 calc R
H20D H 0.8931 -0.1044 0.5500 0.102 Uiso 1 1 calc R
H20E H 1.0632 -0.0716 0.5066 0.102 Uiso 1 1 calc R
O801 O 0.4256(2) -0.06455(6) 0.11173(10) 0.0478(4) Uani 1 1 d .

loop_
_atom_site_aniso_label
_atom_site_aniso_U_11
_atom_site_aniso_U_22
_atom_site_aniso_U_33
_atom_site_aniso_U_23
_atom_site_aniso_U_13
_atom_site_aniso_U_12
C1 0.0331(10) 0.0344(10) 0.0559(12) 0.0019(8) 0.0109(8) -0.0008(8)
C2 0.0413(11) 0.0358(10) 0.0552(12) 0.0063(9) 0.0086(9) 0.0016(8)
C3 0.0357(11) 0.0511(13) 0.0728(15) 0.0156(11) 0.0070(10) 0.0090(9)
C4 0.0363(11) 0.0599(14) 0.0781(16) 0.0148(12) 0.0216(11) 0.0137(10)
C5 0.0408(11) 0.0461(11) 0.0611(13) 0.0071(10) 0.0175(10) 0.0053(9)
C6 0.0336(10) 0.0291(9) 0.0547(12) 0.0029(8) 0.0081(8) 0.0006(7)
N7 0.0334(8) 0.0294(8) 0.0511(9) 0.0023(7) 0.0054(7) 0.0005(6)
C8 0.0369(10) 0.0342(10) 0.0427(10) -0.0048(8) 0.0168(8) -0.0034(8)
O9 0.0405(7) 0.0363(7) 0.0501(8) -0.0046(6) 0.0021(6) -0.0074(6)
C10 0.0304(9) 0.0400(10) 0.0411(10) -0.0024(8) 0.0052(7) -0.0021(7)
C11 0.0267(9) 0.0345(9) 0.0350(9) -0.0005(7) 0.0078(7) 0.0004(7)
C12 0.0313(9) 0.0292(9) 0.0377(9) -0.0006(7) 0.0046(7) -0.0007(7)
C13 0.0286(9) 0.0346(9) 0.0350(9) -0.0012(7) 0.0009(7) 0.0031(7)
C14 0.0355(10) 0.0316(9) 0.0388(10) 0.0038(7) 0.0034(8) -0.0006(7)
C15 0.0318(10) 0.0393(10) 0.0381(10) 0.0032(8) 0.0058(7) -0.0032(8)
C16 0.0266(9) 0.0383(10) 0.0491(11) 0.0039(8) 0.0074(8) 0.0021(7)
O17 0.0323(7) 0.0386(7) 0.0428(7) -0.0012(5) 0.0133(5) 0.0000(5)
C18 0.0336(10) 0.0451(11) 0.0392(10) -0.0022(8) 0.0064(8) 0.0079(8)
N19 0.0416(9) 0.0340(8) 0.0388(8) -0.0045(6) 0.0070(7) 0.0034(7)
C20 0.0578(13) 0.0388(11) 0.0480(11) -0.0085(9) 0.0062(10) 0.0081(9)
C21 0.0562(13) 0.0314(10) 0.0628(13) -0.0086(9) 0.0016(10) -0.0012(9)
C22 0.0457(11) 0.0338(10) 0.0571(12) 0.0035(9) 0.0021(9) -0.0015(8)
O101 0.0382(8) 0.0641(10) 0.0654(10) 0.0004(8) 0.0163(7) 0.0091(7)
C102 0.0806(18) 0.0805(18) 0.0682(17) -0.0021(14) 0.0234(14) 0.0311(15)
C141 0.0463(11) 0.0423(11) 0.0410(11) 0.0062(8) 0.0030(9) -0.0029(8)
C142 0.0820(18) 0.0667(15) 0.0491(13) 0.0016(11) 0.0178(13) -0.0276(13)
C143 0.078(2) 0.135(3) 0.0659(18) -0.0007(18) 0.0280(16) -0.033(2)
O151 0.0347(8) 0.0463(8) 0.0793(11) 0.0047(7) -0.0034(7) -0.0089(6)
O181 0.0596(9) 0.0610(9) 0.0449(8) -0.0041(7) 0.0208(7) 0.0074(7)
O201 0.0527(9) 0.0673(10) 0.0571(9) 0.0158(8) 0.0114(7) 0.0137(7)
C202 0.0612(15) 0.0823(18) 0.0589(14) 0.0177(13) 0.0008(12) 0.0121(13)
O801 0.0520(8) 0.0315(7) 0.0624(9) -0.0053(6) 0.0167(7) -0.0056(6)

loop_
_atom_type_symbol
_atom_type_description
_atom_type_scat_dispersion_real
_atom_type_scat_dispersion_imag
_atom_type_scat_source
C C 0.0033 0.0016 'International Tables Vol C Tables 4.2.6.8 and 6.1.1.4'
N N 0.0061 0.0033 'International Tables Vol C Tables 4.2.6.8 and 6.1.1.4'
O O 0.0106 0.0060 'International Tables Vol C Tables 4.2.6.8 and 6.1.1.4'
H H 0.0000 0.0000 'International Tables Vol C Tables 4.2.6.8 and 6.1.1.4'

loop_
_geom_angle_atom_site_label_1
_geom_angle_atom_site_label_2
_geom_angle_atom_site_label_3
_geom_angle
O101 C1 C6 118.09(17)
O101 C1 C2 121.77(18)
C6 C1 C2 119.88(18)
O201 C2 C3 124.71(19)
O201 C2 C1 116.34(18)
C3 C2 C1 118.92(19)
C2 C3 C4 120.5(2)
C5 C4 C3 120.60(19)
C4 C5 C6 119.4(2)
C5 C6 C1 120.69(18)
C5 C6 N7 120.59(18)
C1 C6 N7 118.71(16)
C8 N7 C6 117.02(15)
C8 N7 C12 126.19(15)
C6 N7 C12 116.30(14)
O801 C8 O9 118.04(17)
O801 C8 N7 123.59(18)
O9 C8 N7 118.38(16)
C8 O9 C10 121.28(14)
O9 C10 C11 112.06(15)
O17 C11 C10 108.24(14)
O17 C11 C12 106.92(14)
C10 C11 C12 110.81(14)
O17 C11 C13 102.93(13)
C10 C11 C13 114.30(15)
C12 C11 C13 112.97(14)
N7 C12 C11 109.80(14)
N7 C12 C16 110.99(14)
C11 C12 C16 113.26(15)
N19 C13 C11 98.59(14)
N19 C13 C14 112.34(14)
C11 C13 C14 119.40(14)
C15 C14 C22 112.08(15)
C15 C14 C13 111.11(14)
C22 C14 C13 108.70(15)
C15 C14 C141 105.78(15)
C22 C14 C141 109.27(15)
C13 C14 C141 109.85(15)
O151 C15 C16 121.73(17)
O151 C15 C14 122.47(17)
C16 C15 C14 115.62(15)
C15 C16 C12 111.40(15)
C18 O17 C11 108.03(13)
O181 C18 N19 129.28(18)
O181 C18 O17 121.82(18)
N19 C18 O17 108.86(15)
C18 N19 C20 123.37(16)
C18 N19 C13 110.80(15)
C20 N19 C13 119.62(15)
N19 C20 C21 108.15(16)
C20 C21 C22 111.14(17)
C21 C22 C14 113.90(16)
C1 O101 C102 117.12(19)
C142 C141 C14 113.95(17)
C143 C142 C141 126.0(3)
C2 O201 C202 117.03(17)

loop_
_geom_bond_atom_site_label_1
_geom_bond_atom_site_label_2
_geom_bond_distance
C1 O101 1.377(2)
C1 C6 1.386(3)
C1 C2 1.397(3)
C2 O201 1.363(3)
C2 C3 1.384(3)
C3 C4 1.388(3)
C4 C5 1.371(3)
C5 C6 1.384(3)
C6 N7 1.441(2)
N7 C8 1.351(2)
N7 C12 1.477(2)
C8 O801 1.211(2)
C8 O9 1.347(2)
O9 C10 1.430(2)
C10 C11 1.502(3)
C11 O17 1.456(2)
C11 C12 1.525(2)
C11 C13 1.537(2)
C12 C16 1.531(2)
C13 N19 1.461(2)
C13 C14 1.545(3)
C14 C15 1.526(3)
C14 C22 1.540(3)
C14 C141 1.558(3)
C15 O151 1.202(2)
C15 C16 1.515(3)
O17 C18 1.374(2)
C18 O181 1.202(2)
C18 N19 1.355(3)
N19 C20 1.454(2)
C20 C21 1.517(3)
C21 C22 1.517(3)
O101 C102 1.407(3)
C141 C142 1.495(3)
C142 C143 1.289(4)
O201 C202 1.433(3)
